data_4106472
loop_
_publ_author_name
'Skye Fortier'
'Justin R. Walensky'
'Guang Wu'
'Trevor W. Hayton'

_publ_contact_author_email hayton@chem.ucsb.edu
_publ_contact_author_name 'Trevor W. Hayton'
_publ_section_title
;
 High-Valent Uranium Alkyls: Evidence for the Formation of UVI(CH2SiMe3)6
;
_journal_name_full 'Journal of the American Chemical Society'
_journal_page_first 11732
_journal_page_last 11743
_journal_paper_doi 10.1021/ja204151v
_journal_volume 133
_journal_year 2011
_chemical_formula_sum 'C80 H172 Li2 O8 Si12 U2'
_chemical_formula_weight 2089.20
_chemical_name_systematic
; 
 ? 
;
_space_group_IT_number 14
_symmetry_cell_setting monoclinic
_symmetry_space_group_name_Hall '-P 2ybc'
_symmetry_space_group_name_H-M 'P 1 21/c 1'
_atom_sites_solution_hydrogens geom
_atom_sites_solution_primary direct
_atom_sites_solution_secondary difmap
_audit_creation_method SHELXL-97
_cell_angle_alpha 90.00
_cell_angle_beta 90.352(2)
_cell_angle_gamma 90.00
_cell_formula_units_Z 2
_cell_length_a 22.3130(14)
_cell_length_b 13.3374(8)
_cell_length_c 19.3698(12)
_cell_measurement_temperature 150(2)
_cell_volume 5764.3(6)
_computing_structure_refinement 'SHELXL-97 (Sheldrick, 1997)'
_computing_structure_solution 'SHELXS-97 (Sheldrick, 1990)'
_diffrn_ambient_temperature 150(2)
_diffrn_measured_fraction_theta_full 0.987
_diffrn_measured_fraction_theta_max 0.987
_diffrn_measurement_device_type 'CCD area detector'
_diffrn_measurement_method 'omega scan'
_diffrn_radiation_monochromator graphite
_diffrn_radiation_source 'fine-focus sealed tube'
_diffrn_radiation_type MoK\a
_diffrn_radiation_wavelength 0.71073
_diffrn_reflns_av_R_equivalents 0.1224
_diffrn_reflns_av_sigmaI/netI 0.0950
_diffrn_reflns_limit_h_max 27
_diffrn_reflns_limit_h_min -27
_diffrn_reflns_limit_k_max 15
_diffrn_reflns_limit_k_min -16
_diffrn_reflns_limit_l_max 24
_diffrn_reflns_limit_l_min -23
_diffrn_reflns_number 46869
_diffrn_reflns_theta_full 26.37
_diffrn_reflns_theta_max 26.37
_diffrn_reflns_theta_min 0.91
_exptl_absorpt_coefficient_mu 2.970
_exptl_absorpt_correction_T_max 0.332
_exptl_absorpt_correction_T_min 0.199
_exptl_absorpt_correction_type empirical
_exptl_absorpt_process_details 'Psi Scan'
_exptl_crystal_colour dark_green
_exptl_crystal_density_diffrn 1.204
_exptl_crystal_description plate
_exptl_crystal_F_000 2148
_exptl_crystal_size_max 0.55
_exptl_crystal_size_mid 0.55
_exptl_crystal_size_min 0.12
_refine_diff_density_max 1.936
_refine_diff_density_min -1.296
_refine_diff_density_rms 0.135
_refine_ls_extinction_method none
_refine_ls_goodness_of_fit_ref 0.924
_refine_ls_hydrogen_treatment constr
_refine_ls_matrix_type full
_refine_ls_number_parameters 542
_refine_ls_number_reflns 11646
_refine_ls_number_restraints 0
_refine_ls_restrained_S_all 0.924
_refine_ls_R_factor_all 0.1234
_refine_ls_R_factor_gt 0.0456
_refine_ls_shift/su_max 0.001
_refine_ls_shift/su_mean 0.000
_refine_ls_structure_factor_coef Fsqd
_refine_ls_weighting_details 'calc w=1/[\s^2^(Fo^2^)+(0.0669P)^2^+0.0000P] where P=(Fo^2^+2Fc^2^)/3'
_refine_ls_weighting_scheme calc
_refine_ls_wR_factor_gt 0.1196
_refine_ls_wR_factor_ref 0.1474
_reflns_number_gt 4808
_reflns_number_total 11646
_reflns_threshold_expression >2sigma(I)
_cod_data_source_file ja204151v_si_001_1.cif
_cod_data_source_block Complex_1
_cod_database_code 4106472

loop_
_symmetry_equiv_pos_as_xyz
'x, y, z'
'-x, y+1/2, -z+1/2'
'-x, -y, -z'
'x, -y-1/2, z-1/2'

loop_
_atom_site_label
_atom_site_type_symbol
_atom_site_fract_x
_atom_site_fract_y
_atom_site_fract_z
_atom_site_U_iso_or_equiv
_atom_site_adp_type
_atom_site_occupancy
_atom_site_symmetry_multiplicity
_atom_site_calc_flag
_atom_site_refinement_flags
U1 U 0.0000 0.0000 0.0000 0.03032(12) Uani 1 2 d S
U2 U 0.5000 1.0000 0.0000 0.03089(12) Uani 1 2 d S
C1 C 0.0920(3) 0.0408(6) 0.0615(4) 0.049(2) Uani 1 1 d .
H1A H 0.0948 0.1127 0.0550 0.058 Uiso 1 1 calc R
H1B H 0.0804 0.0324 0.1094 0.058 Uiso 1 1 calc R
C2 C -0.0374(3) 0.1659(5) 0.0243(4) 0.046(2) Uani 1 1 d .
H2A H -0.0781 0.1633 0.0065 0.055 Uiso 1 1 calc R
H2B H -0.0415 0.1654 0.0741 0.055 Uiso 1 1 calc R
C3 C -0.0477(3) -0.0500(6) 0.1083(3) 0.0382(19) Uani 1 1 d .
H3A H -0.0891 -0.0292 0.1029 0.046 Uiso 1 1 calc R
H3B H -0.0483 -0.1227 0.1065 0.046 Uiso 1 1 calc R
C4 C 0.1800(4) -0.1341(7) 0.0829(5) 0.092(4) Uani 1 1 d .
H4A H 0.1586 -0.1499 0.1244 0.138 Uiso 1 1 calc R
H4B H 0.2217 -0.1494 0.0893 0.138 Uiso 1 1 calc R
H4C H 0.1643 -0.1731 0.0453 0.138 Uiso 1 1 calc R
C5 C 0.2147(4) 0.0717(8) 0.1310(5) 0.090(3) Uani 1 1 d .
H5A H 0.2259 0.1364 0.1137 0.136 Uiso 1 1 calc R
H5B H 0.2502 0.0344 0.1427 0.136 Uiso 1 1 calc R
H5C H 0.1904 0.0796 0.1713 0.136 Uiso 1 1 calc R
C6 C 0.2098(4) 0.0260(8) -0.0215(5) 0.097(4) Uani 1 1 d .
H6A H 0.1896 -0.0102 -0.0576 0.146 Uiso 1 1 calc R
H6B H 0.2507 0.0038 -0.0185 0.146 Uiso 1 1 calc R
H6C H 0.2089 0.0964 -0.0317 0.146 Uiso 1 1 calc R
C7 C 0.0659(4) 0.3227(6) 0.0308(5) 0.077(3) Uani 1 1 d .
H7A H 0.0714 0.3117 0.0794 0.115 Uiso 1 1 calc R
H7B H 0.0756 0.3911 0.0199 0.115 Uiso 1 1 calc R
H7C H 0.0918 0.2786 0.0055 0.115 Uiso 1 1 calc R
C8 C -0.0258(4) 0.3286(6) -0.0872(4) 0.060(3) Uani 1 1 d .
H8A H 0.0041 0.2951 -0.1142 0.091 Uiso 1 1 calc R
H8B H -0.0222 0.3998 -0.0934 0.091 Uiso 1 1 calc R
H8C H -0.0649 0.3072 -0.1019 0.091 Uiso 1 1 calc R
C9 C -0.0615(4) 0.3910(6) 0.0554(4) 0.068(3) Uani 1 1 d .
H9A H -0.1032 0.3779 0.0473 0.102 Uiso 1 1 calc R
H9B H -0.0520 0.4575 0.0400 0.102 Uiso 1 1 calc R
H9C H -0.0529 0.3854 0.1039 0.102 Uiso 1 1 calc R
C10 C -0.0108(4) 0.1136(6) 0.2137(4) 0.059(2) Uani 1 1 d .
H10A H 0.0246 0.1307 0.1884 0.089 Uiso 1 1 calc R
H10B H -0.0039 0.1244 0.2621 0.089 Uiso 1 1 calc R
H10C H -0.0435 0.1549 0.1984 0.089 Uiso 1 1 calc R
C11 C 0.0349(4) -0.1001(7) 0.2286(4) 0.079(3) Uani 1 1 d .
H11A H 0.0243 -0.1697 0.2251 0.119 Uiso 1 1 calc R
H11B H 0.0442 -0.0842 0.2758 0.119 Uiso 1 1 calc R
H11C H 0.0692 -0.0868 0.2004 0.119 Uiso 1 1 calc R
C12 C -0.0923(4) -0.0502(7) 0.2601(4) 0.076(3) Uani 1 1 d .
H12A H -0.1282 -0.0172 0.2449 0.113 Uiso 1 1 calc R
H12B H -0.0817 -0.0269 0.3054 0.113 Uiso 1 1 calc R
H12C H -0.0988 -0.1213 0.2614 0.113 Uiso 1 1 calc R
C13 C 0.5875(3) 0.9996(6) 0.0755(4) 0.047(2) Uani 1 1 d .
C17 C 0.4120(5) 1.3447(8) 0.0983(6) 0.100(4) Uani 1 1 d .
C19 C 0.6791(4) 0.9799(8) 0.1967(5) 0.095(4) Uani 1 1 d .
C23 C 0.3902(5) 1.1706(9) 0.1904(7) 0.127(5) Uani 1 1 d .
C24 C 0.4473(7) 0.6761(10) 0.1053(6) 0.212(10) Uani 1 1 d .
H24A H 0.4691 0.6570 0.0648 0.318 Uiso 1 1 calc R
H24B H 0.4211 0.6224 0.1186 0.318 Uiso 1 1 calc R
H24C H 0.4749 0.6901 0.1422 0.318 Uiso 1 1 calc R
C25 C 0.3533(4) 0.7631(7) 0.0104(4) 0.085(3) Uani 1 1 d .
H25A H 0.3772 0.7463 -0.0289 0.127 Uiso 1 1 calc R
H25B H 0.3303 0.8223 0.0006 0.127 Uiso 1 1 calc R
H25C H 0.3266 0.7086 0.0204 0.127 Uiso 1 1 calc R
C26 C 0.3561(5) 0.7977(11) 0.1625(6) 0.159(7) Uani 1 1 d .
H26A H 0.3247 0.7486 0.1600 0.239 Uiso 1 1 calc R
H26B H 0.3389 0.8636 0.1639 0.239 Uiso 1 1 calc R
H26C H 0.3797 0.7866 0.2034 0.239 Uiso 1 1 calc R
C27 C 0.3716(5) 1.0114(7) 0.4412(6) 0.099(4) Uani 1 1 d .
H27A H 0.3647 0.9846 0.4870 0.118 Uiso 1 1 calc R
H27B H 0.3710 1.0840 0.4435 0.118 Uiso 1 1 calc R
C28 C 0.4285(6) 0.9760(11) 0.4141(9) 0.141(6) Uani 1 1 d .
H28A H 0.4600 1.0239 0.4244 0.169 Uiso 1 1 calc R
H28B H 0.4391 0.9123 0.4351 0.169 Uiso 1 1 calc R
C29 C 0.4221(6) 0.9647(14) 0.3422(7) 0.194(9) Uani 1 1 d .
H29A H 0.4478 0.9117 0.3250 0.233 Uiso 1 1 calc R
H29B H 0.4314 1.0266 0.3182 0.233 Uiso 1 1 calc R
C30 C 0.3561(5) 0.9372(9) 0.3339(5) 0.094(4) Uani 1 1 d .
H30A H 0.3396 0.9673 0.2923 0.113 Uiso 1 1 calc R
H30B H 0.3513 0.8651 0.3310 0.113 Uiso 1 1 calc R
C31 C 0.2166(5) 0.7504(7) 0.3869(5) 0.085(3) Uani 1 1 d .
H31A H 0.1957 0.7480 0.4307 0.103 Uiso 1 1 calc R
H31B H 0.2576 0.7288 0.3946 0.103 Uiso 1 1 calc R
C32 C 0.1875(5) 0.6844(8) 0.3376(6) 0.103(4) Uani 1 1 d .
H32A H 0.1461 0.6724 0.3501 0.124 Uiso 1 1 calc R
H32B H 0.2082 0.6207 0.3345 0.124 Uiso 1 1 calc R
C33 C 0.1913(5) 0.7404(7) 0.2716(5) 0.082(3) Uani 1 1 d .
H33A H 0.2257 0.7185 0.2452 0.098 Uiso 1 1 calc R
H33B H 0.1554 0.7304 0.2441 0.098 Uiso 1 1 calc R
C34 C 0.1975(5) 0.8459(7) 0.2914(5) 0.081(3) Uani 1 1 d .
H34A H 0.2270 0.8785 0.2623 0.097 Uiso 1 1 calc R
H34B H 0.1595 0.8803 0.2856 0.097 Uiso 1 1 calc R
C35 C 0.1483(4) 1.1014(7) 0.3483(5) 0.084(3) Uani 1 1 d .
H35A H 0.1286 1.0925 0.3924 0.100 Uiso 1 1 calc R
H35B H 0.1298 1.0567 0.3149 0.100 Uiso 1 1 calc R
C36 C 0.1429(5) 1.2046(9) 0.3256(8) 0.147(6) Uani 1 1 d .
H36A H 0.1164 1.2084 0.2857 0.177 Uiso 1 1 calc R
H36B H 0.1259 1.2453 0.3621 0.177 Uiso 1 1 calc R
C37 C 0.2010(5) 1.2415(7) 0.3079(6) 0.098(4) Uani 1 1 d .
H37A H 0.2090 1.3048 0.3309 0.118 Uiso 1 1 calc R
H37B H 0.2043 1.2511 0.2585 0.118 Uiso 1 1 calc R
C38 C 0.2426(5) 1.1642(7) 0.3318(5) 0.085(3) Uani 1 1 d .
H38A H 0.2689 1.1445 0.2944 0.103 Uiso 1 1 calc R
H38B H 0.2671 1.1900 0.3693 0.103 Uiso 1 1 calc R
C39 C 0.2293(5) 1.0889(7) 0.5312(5) 0.081(3) Uani 1 1 d .
H39A H 0.1967 1.1305 0.5145 0.097 Uiso 1 1 calc R
H39B H 0.2669 1.1199 0.5180 0.097 Uiso 1 1 calc R
C40 C 0.2263(5) 1.0794(8) 0.6079(5) 0.089(4) Uani 1 1 d .
H40A H 0.2587 1.1162 0.6300 0.106 Uiso 1 1 calc R
H40B H 0.1883 1.1039 0.6251 0.106 Uiso 1 1 calc R
C41 C 0.2326(6) 0.9696(8) 0.6200(5) 0.099(4) Uani 1 1 d .
H41A H 0.2739 0.9526 0.6305 0.119 Uiso 1 1 calc R
H41B H 0.2076 0.9484 0.6581 0.119 Uiso 1 1 calc R
C42 C 0.2133(6) 0.9217(7) 0.5556(5) 0.099(4) Uani 1 1 d .
H42A H 0.2354 0.8601 0.5481 0.118 Uiso 1 1 calc R
H42B H 0.1708 0.9060 0.5572 0.118 Uiso 1 1 calc R
C14A C 0.4740(8) 1.1676(11) 0.0469(9) 0.036(5) Uani 0.50 1 d P
C15A C 0.4379(4) 0.9155(8) 0.0867(5) 0.031(3) Uani 0.662(15) 1 d P
C18A C 0.3365(5) 1.1945(10) 0.0334(7) 0.071(4) Uani 0.663(6) 1 d P
C20A C 0.6190(14) 0.8123(15) 0.1407(18) 0.36(3) Uani 0.686(14) 1 d P
C21A C 0.5480(5) 0.9715(16) 0.2238(5) 0.213(11) Uani 1 1 d .
C14B C 0.4467(14) 1.091(3) 0.0825(16) 0.23(2) Uani 0.50 1 d P
C15B C 0.4698(10) 0.8362(18) 0.0426(10) 0.044(9) Uani 0.338(15) 1 d P
C18B C 0.5141(10) 1.2317(19) 0.1684(13) 0.062(8) Uani 0.337(6) 1 d P
C20B C 0.6068(15) 1.1604(17) 0.1777(12) 0.071(12) Uani 0.314(14) 1 d P
Li1 Li 0.2457(8) 0.9701(12) 0.4064(8) 0.062(4) Uani 1 1 d .
O1 O 0.3270(3) 0.9751(5) 0.3929(3) 0.0685(18) Uani 1 1 d .
O2 O 0.2160(2) 0.8496(4) 0.3608(3) 0.0521(15) Uani 1 1 d .
O3 O 0.2095(3) 1.0805(4) 0.3547(3) 0.0610(16) Uani 1 1 d .
O4 O 0.2250(3) 0.9916(4) 0.5024(3) 0.0604(16) Uani 1 1 d .
Si6A Si 0.40347(12) 0.78663(18) 0.08700(13) 0.0532(7) Uani 1 1 d .
Si1 Si 0.17123(10) 0.0023(2) 0.06301(11) 0.0581(7) Uani 1 1 d .
Si2 Si -0.01481(11) 0.29688(16) 0.00623(10) 0.0440(6) Uani 1 1 d .
Si3 Si -0.02967(10) -0.02122(17) 0.19855(10) 0.0446(6) Uani 1 1 d .
Si4A Si 0.6083(3) 0.9411(5) 0.1551(3) 0.063(2) Uani 0.50 1 d P
Si5A Si 0.40528(16) 1.2148(2) 0.08956(17) 0.0377(12) Uani 0.663(6) 1 d P
Si4B Si 0.6035(3) 1.0091(5) 0.1659(3) 0.062(2) Uani 0.50 1 d P
Si5B Si 0.4390(3) 1.1973(5) 0.1354(4) 0.043(2) Uani 0.337(6) 1 d P

loop_
_atom_site_aniso_label
_atom_site_aniso_U_11
_atom_site_aniso_U_22
_atom_site_aniso_U_33
_atom_site_aniso_U_23
_atom_site_aniso_U_13
_atom_site_aniso_U_12
U1 0.0378(2) 0.0317(2) 0.02153(18) 0.0029(2) 0.00307(14) 0.0072(2)
U2 0.0391(2) 0.0271(2) 0.02652(19) -0.0008(2) 0.00422(15) 0.0017(2)
C1 0.065(6) 0.040(5) 0.040(5) 0.002(4) 0.006(4) 0.012(4)
C2 0.050(5) 0.057(6) 0.030(4) 0.012(4) 0.002(4) 0.014(4)
C3 0.046(5) 0.040(5) 0.029(4) 0.006(4) 0.001(3) 0.009(4)
C4 0.072(7) 0.109(9) 0.095(8) -0.013(7) -0.028(6) 0.052(7)
C5 0.071(7) 0.124(10) 0.076(7) -0.022(7) -0.006(6) 0.004(7)
C6 0.055(6) 0.180(12) 0.058(6) -0.013(7) 0.013(5) -0.008(7)
C7 0.066(7) 0.060(6) 0.103(8) 0.007(6) -0.027(6) -0.024(5)
C8 0.094(7) 0.046(6) 0.042(5) 0.012(4) 0.012(5) 0.003(5)
C9 0.097(8) 0.055(6) 0.053(6) -0.004(5) 0.005(5) 0.006(6)
C10 0.077(7) 0.057(6) 0.044(5) -0.010(4) 0.006(5) -0.002(5)
C11 0.122(9) 0.067(7) 0.048(5) 0.006(5) -0.021(6) 0.001(6)
C12 0.097(8) 0.095(8) 0.035(5) -0.010(5) 0.018(5) -0.032(6)
C13 0.052(5) 0.059(6) 0.030(4) -0.005(4) -0.002(3) 0.011(5)
C17 0.069(8) 0.116(10) 0.116(9) 0.051(7) -0.002(7) 0.015(7)
C19 0.051(6) 0.162(12) 0.072(7) 0.021(7) -0.023(5) -0.010(7)
C23 0.095(10) 0.119(11) 0.168(12) 0.097(9) 0.013(9) -0.001(8)
C24 0.37(3) 0.170(14) 0.092(10) -0.006(9) 0.002(13) 0.207(16)
C25 0.095(8) 0.099(9) 0.062(6) -0.012(6) 0.022(6) -0.031(7)
C26 0.114(11) 0.262(18) 0.102(10) -0.083(11) -0.014(8) 0.090(12)
C27 0.082(8) 0.074(8) 0.139(10) -0.025(7) -0.041(7) -0.014(7)
C28 0.066(9) 0.181(16) 0.176(16) -0.003(12) -0.008(10) -0.021(10)
C29 0.072(10) 0.42(3) 0.090(10) 0.081(14) 0.021(8) -0.007(13)
C30 0.071(8) 0.146(11) 0.064(7) -0.006(7) 0.008(6) -0.001(8)
C31 0.123(10) 0.078(8) 0.055(6) 0.006(6) -0.014(6) -0.009(7)
C32 0.116(11) 0.091(9) 0.103(10) -0.007(8) -0.028(8) -0.013(8)
C33 0.127(10) 0.054(7) 0.065(7) -0.001(6) -0.003(6) -0.022(6)
C34 0.120(10) 0.056(7) 0.066(7) 0.003(5) -0.027(6) 0.010(6)
C35 0.067(7) 0.062(7) 0.122(9) 0.020(6) 0.026(7) 0.015(6)
C36 0.087(10) 0.091(10) 0.264(17) 0.101(11) 0.063(11) 0.034(8)
C37 0.092(9) 0.050(7) 0.154(11) 0.025(7) 0.002(8) 0.002(7)
C38 0.078(8) 0.073(8) 0.105(9) 0.030(7) -0.013(6) -0.019(7)
C39 0.116(9) 0.053(7) 0.075(7) -0.010(6) 0.005(7) -0.002(6)
C40 0.112(10) 0.092(9) 0.063(7) -0.013(7) 0.022(6) -0.028(8)
C41 0.138(12) 0.101(10) 0.058(7) 0.011(7) 0.007(7) 0.024(9)
C42 0.164(12) 0.064(8) 0.068(7) 0.015(6) -0.023(8) -0.029(8)
C14A 0.039(11) 0.011(8) 0.060(12) -0.003(7) 0.023(9) -0.009(7)
C15A 0.030(6) 0.038(7) 0.027(6) -0.004(5) 0.014(5) -0.007(5)
C18A 0.045(8) 0.066(10) 0.101(11) -0.034(8) -0.024(8) 0.017(7)
C20A 0.42(5) 0.086(17) 0.56(6) 0.16(2) -0.41(4) -0.11(2)
C21A 0.053(7) 0.54(3) 0.041(6) 0.060(12) 0.007(5) 0.040(13)
C14B 0.15(3) 0.40(6) 0.15(3) -0.21(3) -0.12(2) 0.20(3)
C15B 0.033(15) 0.08(2) 0.023(12) 0.011(12) -0.006(10) -0.012(13)
C18B 0.037(15) 0.068(19) 0.080(19) -0.031(15) -0.003(13) -0.003(13)
C20B 0.16(3) 0.025(16) 0.029(14) -0.006(11) -0.036(17) -0.023(17)
Li1 0.074(11) 0.065(11) 0.048(9) -0.016(8) 0.008(8) 0.009(9)
O1 0.059(4) 0.084(5) 0.062(4) -0.009(3) -0.005(3) -0.005(4)
O2 0.069(4) 0.046(4) 0.041(3) 0.000(3) -0.010(3) -0.001(3)
O3 0.062(4) 0.054(4) 0.067(4) 0.012(3) 0.005(3) 0.000(4)
O4 0.091(4) 0.052(4) 0.039(3) 0.005(3) 0.001(3) -0.016(4)
Si6A 0.0553(17) 0.0432(16) 0.0611(17) 0.0184(13) 0.0121(13) -0.0022(14)
Si1 0.0418(13) 0.093(2) 0.0394(12) -0.0152(15) -0.0042(9) 0.0147(16)
Si2 0.0692(19) 0.0303(12) 0.0326(12) 0.0038(10) -0.0037(12) 0.0007(11)
Si3 0.0547(14) 0.0589(18) 0.0202(9) -0.0020(10) 0.0027(9) -0.0043(12)
Si4A 0.053(4) 0.084(6) 0.053(4) 0.032(4) -0.008(3) 0.000(4)
Si5A 0.038(2) 0.038(2) 0.037(2) -0.0078(16) 0.0083(17) 0.0055(17)
Si4B 0.049(3) 0.111(7) 0.026(2) -0.005(4) -0.001(2) -0.002(4)
Si5B 0.050(5) 0.027(4) 0.051(5) -0.010(3) 0.007(4) 0.006(3)

loop_
_atom_type_symbol
_atom_type_description
_atom_type_scat_dispersion_real
_atom_type_scat_dispersion_imag
_atom_type_scat_source
C C 0.0033 0.0016 'International Tables Vol C Tables 4.2.6.8 and 6.1.1.4'
H H 0.0000 0.0000 'International Tables Vol C Tables 4.2.6.8 and 6.1.1.4'
Li Li -0.0003 0.0001 'International Tables Vol C Tables 4.2.6.8 and 6.1.1.4'
O O 0.0106 0.0060 'International Tables Vol C Tables 4.2.6.8 and 6.1.1.4'
Si Si 0.0817 0.0704 'International Tables Vol C Tables 4.2.6.8 and 6.1.1.4'
U U -9.6767 9.6646 'International Tables Vol C Tables 4.2.6.8 and 6.1.1.4'

loop_
_geom_angle_atom_site_label_1
_geom_angle_atom_site_label_2
_geom_angle_atom_site_label_3
_geom_angle
_geom_angle_site_symmetry_1
_geom_angle_site_symmetry_3
C2 U1 C2 180.0(5) . 3
C2 U1 C1 89.5(3) . .
C2 U1 C1 90.5(3) 3 .
C2 U1 C1 90.5(3) . 3
C2 U1 C1 89.5(3) 3 3
C1 U1 C1 180.0(5) . 3
C2 U1 C3 94.0(2) . 3
C2 U1 C3 86.0(2) 3 3
C1 U1 C3 89.4(2) . 3
C1 U1 C3 90.6(2) 3 3
C2 U1 C3 86.0(2) . .
C2 U1 C3 94.0(2) 3 .
C1 U1 C3 90.6(2) . .
C1 U1 C3 89.4(2) 3 .
C3 U1 C3 180.0(5) 3 .
C14B U2 C14B 180.000(2) . 3_675
C14B U2 C15B 84.7(14) . 3_675
C14B U2 C15B 95.3(14) 3_675 3_675
C14B U2 C15B 95.3(14) . .
C14B U2 C15B 84.7(14) 3_675 .
C15B U2 C15B 180.000(2) 3_675 .
C14B U2 C13 90.0(6) . .
C14B U2 C13 90.0(6) 3_675 .
C15B U2 C13 89.0(5) 3_675 .
C15B U2 C13 91.0(5) . .
C14B U2 C13 90.0(6) . 3_675
C14B U2 C13 90.0(6) 3_675 3_675
C15B U2 C13 91.0(5) 3_675 3_675
C15B U2 C13 89.0(5) . 3_675
C13 U2 C13 180.0(4) . 3_675
C14B U2 C15A 121.3(14) . 3_675
C14B U2 C15A 58.7(14) 3_675 3_675
C15B U2 C15A 36.6(6) 3_675 3_675
C15B U2 C15A 143.4(6) . 3_675
C13 U2 C15A 87.6(3) . 3_675
C13 U2 C15A 92.4(3) 3_675 3_675
C14B U2 C15A 58.7(14) . .
C14B U2 C15A 121.3(14) 3_675 .
C15B U2 C15A 143.4(6) 3_675 .
C15B U2 C15A 36.6(6) . .
C13 U2 C15A 92.4(3) . .
C13 U2 C15A 87.6(3) 3_675 .
C15A U2 C15A 180.000(1) 3_675 .
C14B U2 C14A 147.0(13) . 3_675
C14B U2 C14A 33.0(13) 3_675 3_675
C15B U2 C14A 128.2(6) 3_675 3_675
C15B U2 C14A 51.8(6) . 3_675
C13 U2 C14A 91.7(5) . 3_675
C13 U2 C14A 88.3(5) 3_675 3_675
C15A U2 C14A 91.7(4) 3_675 3_675
C15A U2 C14A 88.3(4) . 3_675
C14B U2 C14A 33.0(13) . .
C14B U2 C14A 147.0(13) 3_675 .
C15B U2 C14A 51.8(6) 3_675 .
C15B U2 C14A 128.2(6) . .
C13 U2 C14A 88.3(5) . .
C13 U2 C14A 91.7(5) 3_675 .
C15A U2 C14A 88.3(4) 3_675 .
C15A U2 C14A 91.7(4) . .
C14A U2 C14A 180.000(1) 3_675 .
Si1 C1 U1 138.9(4) . .
Si2 C2 U1 137.1(4) . .
Si3 C3 U1 131.8(4) . .
Si4A C13 Si4B 30.4(3) . .
Si4A C13 U2 136.3(5) . .
Si4B C13 U2 138.0(5) . .
Si5A C17 Si5B 32.8(3) . .
Si4B C19 Si4A 29.6(3) . .
Si5B C23 Si5A 34.6(4) . .
O1 C27 C28 104.9(10) . .
C29 C28 C27 108.0(12) . .
C28 C29 C30 102.8(10) . .
O1 C30 C29 106.1(9) . .
O2 C31 C32 109.2(8) . .
C31 C32 C33 103.5(9) . .
C34 C33 C32 105.4(8) . .
O2 C34 C33 108.1(7) . .
O3 C35 C36 107.2(8) . .
C37 C36 C35 108.9(9) . .
C36 C37 C38 104.9(9) . .
O3 C38 C37 109.0(8) . .
O4 C39 C40 108.1(8) . .
C41 C40 C39 103.6(8) . .
C42 C41 C40 105.6(9) . .
O4 C42 C41 106.1(8) . .
C14B C14A Si5A 69.9(14) . .
C14B C14A Si5B 61.4(13) . .
Si5A C14A Si5B 36.3(4) . .
C14B C14A U2 67.8(13) . .
Si5A C14A U2 131.6(7) . .
Si5B C14A U2 127.3(7) . .
C15B C15A Si6A 64.1(9) . .
C15B C15A U2 70.8(9) . .
Si6A C15A U2 130.7(5) . .
Si4B C21A Si4A 28.8(3) . .
C14A C14B Si5B 75(2) . .
C14A C14B Si5A 67(2) . .
Si5B C14B Si5A 37.6(7) . .
C14A C14B U2 79.2(17) . .
Si5B C14B U2 150(3) . .
Si5A C14B U2 139(2) . .
C15A C15B Si6A 67.1(9) . .
C15A C15B U2 72.6(10) . .
Si6A C15B U2 135.0(12) . .
O1 Li1 O4 111.8(9) . .
O1 Li1 O2 107.4(8) . .
O4 Li1 O2 118.3(9) . .
O1 Li1 O3 107.9(9) . .
O4 Li1 O3 106.3(8) . .
O2 Li1 O3 104.5(8) . .
C30 O1 C27 109.0(8) . .
C30 O1 Li1 124.2(7) . .
C27 O1 Li1 126.7(8) . .
C34 O2 C31 108.1(6) . .
C34 O2 Li1 124.1(7) . .
C31 O2 Li1 127.3(7) . .
C35 O3 C38 109.1(7) . .
C35 O3 Li1 126.6(8) . .
C38 O3 Li1 122.8(8) . .
C42 O4 C39 109.2(7) . .
C42 O4 Li1 130.3(8) . .
C39 O4 Li1 119.8(8) . .
C24 Si6A C26 103.0(6) . .
C24 Si6A C15B 87.1(9) . .
C26 Si6A C15B 145.2(8) . .
C24 Si6A C25 109.8(6) . .
C26 Si6A C25 107.6(5) . .
C15B Si6A C25 99.7(7) . .
C24 Si6A C15A 121.8(7) . .
C26 Si6A C15A 99.7(6) . .
C15B Si6A C15A 48.8(8) . .
C25 Si6A C15A 113.0(4) . .
C1 Si1 C4 112.0(4) . .
C1 Si1 C5 111.5(4) . .
C4 Si1 C5 106.4(4) . .
C1 Si1 C6 112.6(4) . .
C4 Si1 C6 107.2(4) . .
C5 Si1 C6 106.9(4) . .
C2 Si2 C8 111.2(3) . .
C2 Si2 C9 112.3(4) . .
C8 Si2 C9 105.5(4) . .
C2 Si2 C7 112.6(4) . .
C8 Si2 C7 108.7(4) . .
C9 Si2 C7 106.2(4) . .
C3 Si3 C10 113.5(3) . .
C3 Si3 C11 110.0(4) . .
C10 Si3 C11 108.6(4) . .
C3 Si3 C12 113.7(4) . .
C10 Si3 C12 105.4(4) . .
C11 Si3 C12 105.1(4) . .
C20A Si4A C13 109.0(10) . .
C20A Si4A C19 103.1(9) . .
C13 Si4A C19 118.1(5) . .
C20A Si4A C21A 114.1(14) . .
C13 Si4A C21A 108.9(6) . .
C19 Si4A C21A 103.7(6) . .
C17 Si5A C14A 108.0(6) . .
C17 Si5A C14B 145.9(13) . .
C14A Si5A C14B 43.0(15) . .
C17 Si5A C18A 105.4(6) . .
C14A Si5A C18A 111.4(7) . .
C14B Si5A C18A 103.2(9) . .
C17 Si5A C23 101.9(5) . .
C14A Si5A C23 117.6(7) . .
C14B Si5A C23 84.4(12) . .
C18A Si5A C23 111.4(6) . .
C21A Si4B C13 118.0(6) . .
C21A Si4B C19 112.6(6) . .
C13 Si4B C19 118.9(5) . .
C21A Si4B C20B 103.8(11) . .
C13 Si4B C20B 100.8(7) . .
C19 Si4B C20B 98.2(10) . .
C23 Si5B C14B 106.5(18) . .
C23 Si5B C18B 116.9(10) . .
C14B Si5B C18B 108.1(12) . .
C23 Si5B C14A 147.6(8) . .
C14B Si5B C14A 43.5(17) . .
C18B Si5B C14A 89.2(10) . .
C23 Si5B C17 103.8(6) . .
C14B Si5B C17 124.3(14) . .
C18B Si5B C17 97.9(9) . .
C14A Si5B C17 90.3(6) . .

loop_
_geom_bond_atom_site_label_1
_geom_bond_atom_site_label_2
_geom_bond_distance
_geom_bond_site_symmetry_2
U1 C2 2.413(7) .
U1 C2 2.413(7) 3
U1 C1 2.429(8) .
U1 C1 2.429(8) 3
U1 C3 2.451(6) 3
U1 C3 2.451(6) .
U2 C14B 2.34(2) .
U2 C14B 2.34(2) 3_675
U2 C15B 2.43(2) 3_675
U2 C15B 2.43(2) .
U2 C13 2.433(7) .
U2 C13 2.433(7) 3_675
U2 C15A 2.458(9) 3_675
U2 C15A 2.458(9) .
U2 C14A 2.483(16) 3_675
U2 C14A 2.483(16) .
C1 Si1 1.842(8) .
C2 Si2 1.852(7) .
C3 Si3 1.831(7) .
C4 Si1 1.870(9) .
C5 Si1 1.875(9) .
C6 Si1 1.882(9) .
C7 Si2 1.893(8) .
C8 Si2 1.873(7) .
C9 Si2 1.892(8) .
C10 Si3 1.869(8) .
C11 Si3 1.873(9) .
C12 Si3 1.882(8) .
C13 Si4A 1.786(9) .
C13 Si4B 1.788(9) .
C17 Si5A 1.747(12) .
C17 Si5B 2.177(12) .
C19 Si4B 1.827(11) .
C19 Si4A 1.843(11) .
C23 Si5B 1.569(12) .
C23 Si5A 2.071(12) .
C24 Si6A 1.802(10) .
C25 Si6A 1.880(9) .
C26 Si6A 1.815(11) .
C27 O1 1.444(10) .
C27 C28 1.454(15) .
C28 C29 1.407(16) .
C29 C30 1.525(14) .
C30 O1 1.412(10) .
C31 O2 1.417(9) .
C31 C32 1.450(12) .
C32 C33 1.483(12) .
C33 C34 1.463(11) .
C34 O2 1.405(9) .
C35 O3 1.398(10) .
C35 C36 1.450(12) .
C36 C37 1.431(13) .
C37 C38 1.460(12) .
C38 O3 1.411(9) .
C39 O4 1.416(9) .
C39 C40 1.492(12) .
C40 C41 1.489(13) .
C41 C42 1.464(12) .
C42 O4 1.415(10) .
C14A C14B 1.38(5) .
C14A Si5A 1.857(17) .
C14A Si5B 1.930(18) .
C15A C15B 1.54(2) .
C15A Si6A 1.882(10) .
C18A Si5A 1.895(12) .
C20A Si4A 1.76(3) .
C21A Si4B 1.750(13) .
C21A Si4A 1.941(14) .
C14B Si5B 1.75(3) .
C14B Si5A 1.89(3) .
C15B Si6A 1.84(2) .
C18B Si5B 1.85(2) .
C20B Si4B 2.03(2) .
Li1 O1 1.836(18) .
Li1 O4 1.941(15) .
Li1 O2 1.948(17) .
Li1 O3 1.952(18) .
